data_1569209
loop_
_publ_author_name
'Zhang, Shengbo'
'Xue, Yingying'
'Wu, Yanfen'
'Zhang, Yu-Xiao'
'Tan, Ting'
'Niu, Zhiqiang'

_publ_section_title
;
 PET recycling under mild conditions <i>via</i> substituent-modulated
 intramolecular hydrolysis.
;
_journal_issue 24
_journal_name_full 'Chemical science'
_journal_page_first 6558
_journal_page_last 6563
_journal_paper_doi 10.1039/d3sc01161e
_journal_volume 14
_journal_year 2023
_chemical_formula_moiety 'C22 H24 Br2 N4 O4 Zn2, 2(N O3)'
_chemical_formula_sum 'C24 H23.84 Br2 N4 O10 Zn2'
_chemical_formula_weight 818.87
_space_group_crystal_system monoclinic
_space_group_IT_number 14
_space_group_name_Hall '-P 2yn'
_space_group_name_H-M_alt 'P 1 21/n 1'
_atom_sites_solution_hydrogens mixed
_atom_sites_solution_primary dual
_audit_creation_date 2022-03-12
_audit_creation_method
;
Olex2 1.5
(compiled 2021.12.09 svn.r5202d8cf for OlexSys, GUI svn.r6439)
;
_audit_update_record
;
2022-09-06 deposited with the CCDC.	2023-05-25 downloaded from the CCDC.
;
_cell_angle_alpha 90
_cell_angle_beta 104.2460(10)
_cell_angle_gamma 90
_cell_formula_units_Z 2
_cell_length_a 8.50810(10)
_cell_length_b 17.08160(10)
_cell_length_c 9.70880(10)
_cell_measurement_reflns_used 8823
_cell_measurement_temperature 271.26(13)
_cell_measurement_theta_max 66.4440
_cell_measurement_theta_min 6.1710
_cell_volume 1367.61(2)
_computing_cell_refinement 'CrysAlisPro 1.171.40.78a (Rigaku OD, 2020)'
_computing_data_collection 'CrysAlisPro 1.171.40.78a (Rigaku OD, 2020)'
_computing_data_reduction 'CrysAlisPro 1.171.40.78a (Rigaku OD, 2020)'
_computing_molecular_graphics 'Olex2 1.5 (Dolomanov et al., 2009)'
_computing_publication_material 'Olex2 1.5 (Dolomanov et al., 2009)'
_computing_structure_refinement 'SHELXL 2018/3 (Sheldrick, 2015)'
_computing_structure_solution 'SHELXT 2018/2 (Sheldrick, 2018)'
_diffrn_ambient_environment N~2~
_diffrn_ambient_temperature 271.26(13)
_diffrn_detector 'Hybrid Pixel Array Detector'
_diffrn_detector_area_resol_mean 10.0000
_diffrn_measured_fraction_theta_full 0.983
_diffrn_measured_fraction_theta_max 0.983
_diffrn_measurement_details
;
List of Runs (angles in degrees, time in seconds):

  # Type    Start    End  Width  t~exp~   \w     \q     \k     \f   Frames
#--------------------------------------------------------------------------
  1  \w     88.00 131.00   0.50    0.50    --   43.60  53.00  66.00   86
  2  \w    -46.00  84.00   0.50    0.50    --   43.60  53.00  66.00  260
  3  \w     28.00  54.00   0.50    0.50    --   43.60   9.00-180.00   52
  4  \w    -43.00  15.00   0.50    0.50    --   43.60   9.00-180.00  116
  5  \w    124.00 150.00   0.50    0.50    --   90.00  53.00  66.00   52
  6  \w    106.00 132.00   0.50    0.50    --   90.00  18.00 -60.00   52
  7  \w     43.00 179.00   0.50    0.50    --   90.00  46.00 150.00  272
  8  \w     78.00 179.00   0.50    0.50    --   90.00  28.00   0.00  202
  9  \w     23.00  64.00   0.50    0.50    --   90.00   9.00 -30.00   82
 10  \w     97.00 146.00   0.50    0.50    --   90.00  18.00 -90.00   98
 11  \w      1.00  79.00   0.50    0.50    --   90.00  18.00-180.00  156
 12  \w     83.00 109.00   0.50    0.50    --   90.00  18.00-180.00   52
 13  \w    137.00 163.00   0.50    0.50    --   90.00  18.00-180.00   52
 14  \w      1.00  79.00   0.50    0.50    --   90.00  46.00-150.00  156
 15  \w    149.00 176.00   0.50    0.50    --   90.00  46.00-150.00   54
 16  \w     79.00 128.00   0.50    0.50    --   90.00  37.00  90.00   98
 17  \w    141.00 167.00   0.50    0.50    --   90.00  37.00  90.00   52
 18  \w      3.00  38.00   0.50    0.50    --   90.00  18.00 -60.00   70
 19  \w     83.00 108.00   0.50    0.50    --   90.00  53.00  66.00   50
 20  \w    114.00 165.00   0.50    0.50    --   90.00  37.00 -60.00  102
 21  \w      2.00  32.00   0.50    0.50    --   90.00  37.00  30.00   60
 22  \w    151.00 176.00   0.50    0.50    --   90.00  37.00  30.00   50
 23  \w     33.00  67.00   0.50    0.50    --   90.00  46.00  60.00   68
 24  \w    150.00 175.00   0.50    0.50    --   90.00  46.00  60.00   50
 25  \w      1.00  26.00   0.50    0.50    --   90.00  18.00  30.00   50
 26  \w     39.00  65.00   0.50    0.50    --   90.00  53.00  66.00   52
;
_diffrn_measurement_device 'four-circle diffractometer'
_diffrn_measurement_device_type 'XtaLAB AFC11 (RINC): quarter-chi single'
_diffrn_measurement_method '\w scans'
_diffrn_orient_matrix_type 'CrysAlisPro convention (1999,Acta A55,543-557)'
_diffrn_orient_matrix_UB_11 0.0771366000
_diffrn_orient_matrix_UB_12 -0.0662905000
_diffrn_orient_matrix_UB_13 -0.0687448000
_diffrn_orient_matrix_UB_21 -0.0933239000
_diffrn_orient_matrix_UB_22 0.0280937000
_diffrn_orient_matrix_UB_23 -0.1484215000
_diffrn_orient_matrix_UB_31 0.1422969000
_diffrn_orient_matrix_UB_32 0.0542980000
_diffrn_orient_matrix_UB_33 -0.0071204000
_diffrn_radiation_monochromator mirror
_diffrn_radiation_probe x-ray
_diffrn_radiation_type 'Cu K\a'
_diffrn_radiation_wavelength 1.54184
_diffrn_reflns_av_R_equivalents 0.0209
_diffrn_reflns_av_unetI/netI 0.0142
_diffrn_reflns_Laue_measured_fraction_full 0.983
_diffrn_reflns_Laue_measured_fraction_max 0.983
_diffrn_reflns_limit_h_max 10
_diffrn_reflns_limit_h_min -9
_diffrn_reflns_limit_k_max 20
_diffrn_reflns_limit_k_min -20
_diffrn_reflns_limit_l_max 11
_diffrn_reflns_limit_l_min -11
_diffrn_reflns_number 10694
_diffrn_reflns_point_group_measured_fraction_full 0.983
_diffrn_reflns_point_group_measured_fraction_max 0.983
_diffrn_reflns_theta_full 66.465
_diffrn_reflns_theta_max 66.465
_diffrn_reflns_theta_min 5.367
_diffrn_source 'Rotating-anode X-ray tube'
_diffrn_source_type 'Rigaku (Cu) X-ray Source'
_exptl_absorpt_coefficient_mu 6.155
_exptl_absorpt_correction_T_max 1.00000
_exptl_absorpt_correction_T_min 0.34348
_exptl_absorpt_correction_type multi-scan
_exptl_absorpt_process_details
;
CrysAlisPro 1.171.40.78a (Rigaku Oxford Diffraction, 2020)
Empirical absorption correction using spherical harmonics,
 implemented in SCALE3 ABSPACK scaling algorithm.
;
_exptl_crystal_colour 'clear orangish yellow'
_exptl_crystal_density_diffrn 1.989
_exptl_crystal_description block
_exptl_crystal_F_000 812
_refine_diff_density_max 0.493
_refine_diff_density_min -0.607
_refine_diff_density_rms 0.073
_refine_ls_extinction_method none
_refine_ls_goodness_of_fit_ref 1.080
_refine_ls_hydrogen_treatment constr
_refine_ls_matrix_type full
_refine_ls_number_parameters 203
_refine_ls_number_reflns 2372
_refine_ls_number_restraints 0
_refine_ls_restrained_S_all 1.080
_refine_ls_R_factor_all 0.0298
_refine_ls_R_factor_gt 0.0289
_refine_ls_shift/su_max 0.000
_refine_ls_shift/su_mean 0.000
_refine_ls_structure_factor_coef Fsqd
_refine_ls_weighting_details 'w=1/[\s^2^(Fo^2^)+(0.0477P)^2^+1.2012P] where P=(Fo^2^+2Fc^2^)/3'
_refine_ls_weighting_scheme calc
_refine_ls_wR_factor_gt 0.0795
_refine_ls_wR_factor_ref 0.0822
_reflns_Friedel_coverage 0.000
_reflns_number_gt 2283
_reflns_number_total 2372
_reflns_threshold_expression 'I > 2\s(I)'
_cod_data_source_file d3sc01161e2.cif
_cod_data_source_block br-zn2l2new
_cod_depositor_comments 'Adding full bibliography for 1569205--1569212.cif.'
_cod_database_code 1569209
_shelx_shelxl_version_number 2018/3
_chemical_oxdiff_formula 'C H O N Zn Br'
_shelx_space_group_comment
;
The symmetry employed for this shelxl refinement is uniquely defined
by the following loop, which should always be used as a source of
symmetry information in preference to the above space-group names.
They are only intended as comments.
;
_olex2_refinement_description
;
1. Fixed Uiso
 At 1.2 times of:
  All C(H) groups, All C(H,H) groups, All C(H,H,H,H) groups
 At 1.5 times of:
  All O(H,H) groups
2. Uiso/Uaniso restraints and constraints
Uanis(O00I) = Uanis(O00J)
Uanis(C00M) = Uanis(C00L)
Uanis(C1) = Uanis(C00K)
3. Others
 Sof(O00J)=1-FVAR(1)
 Sof(O00I)=FVAR(1)
 Sof(H00F)=Sof(H00I)=Sof(C00M)=Sof(H00N)=Sof(H00O)=1-FVAR(2)
 Sof(H00D)=Sof(H00E)=Sof(C00L)=Sof(H00L)=Sof(H00M)=FVAR(2)
 Sof(C1)=Sof(H1A)=Sof(H1B)=1-FVAR(3)
 Sof(C00K)=Sof(H00J)=Sof(H00K)=FVAR(3)
4.a Rotating group:
 O004(H00A,H00B)
4.b Secondary CH2 refined with riding coordinates:
 C00J(H00D,H00E), C00J(H00F,H00I), C00K(H00J,H00K), C00L(H00L,H00M), C00M(H00N,
 H00O), C1(H1A,H1B)
4.c Aromatic/amide H refined with riding coordinates:
 C009(H009), C00C(H00C), C00G(H00G), C00H(H00H)
;
_olex2_submission_special_instructions 'No special instructions were received'
_oxdiff_exptl_absorpt_empirical_details
;
Empirical correction (ABSPACK) includes:
- Absorption correction using spherical harmonics
- Frame scaling
;
_oxdiff_exptl_absorpt_empirical_full_max 3.010
_oxdiff_exptl_absorpt_empirical_full_min 0.688

loop_
_space_group_symop_operation_xyz
'x, y, z'
'-x+1/2, y+1/2, -z+1/2'
'-x, -y, -z'
'x-1/2, -y-1/2, z-1/2'

loop_
_atom_site_label
_atom_site_type_symbol
_atom_site_fract_x
_atom_site_fract_y
_atom_site_fract_z
_atom_site_U_iso_or_equiv
_atom_site_adp_type
_atom_site_occupancy
_atom_site_site_symmetry_order
_atom_site_calc_flag
_atom_site_refinement_flags_posn
_atom_site_refinement_flags_adp
_atom_site_refinement_flags_occupancy
_atom_site_disorder_assembly
_atom_site_disorder_group
Zn01 Zn 0.99945(4) 0.58598(2) 0.43027(3) 0.03116(13) Uani 1 1 d . . . . .
Br02 Br 0.13821(4) 0.46010(2) 0.15225(4) 0.05543(15) Uani 1 1 d . . . . .
O003 O 0.8503(2) 0.49184(10) 0.43764(18) 0.0318(4) Uani 1 1 d . . . . .
O004 O 0.9364(3) 0.65741(12) 0.5746(2) 0.0481(5) Uani 1 1 d . . . . .
H00A H 0.920475 0.703485 0.540620 0.072 Uiso 1 1 d R U . . .
H00B H 1.016255 0.662189 0.646770 0.072 Uiso 1 1 d R U . . .
N005 N 0.8450(3) 0.62018(12) 0.2421(2) 0.0338(5) Uani 1 1 d . . . . .
N006 N 0.7977(3) 0.35919(14) 0.6044(2) 0.0420(5) Uani 1 1 d . . . . .
O007 O 0.8628(3) 0.80566(14) 0.4840(3) 0.0604(6) Uani 1 1 d . . . . .
C008 C 0.6958(3) 0.48444(14) 0.3740(3) 0.0294(5) Uani 1 1 d . . . . .
C009 C 0.7022(3) 0.59312(15) 0.1954(3) 0.0362(6) Uani 1 1 d . . . . .
H009 H 0.642265 0.615063 0.111070 0.043 Uiso 1 1 calc R U . . .
C00A C 0.6208(3) 0.53238(14) 0.2568(3) 0.0329(5) Uani 1 1 d . . . . .
C00B C 0.5959(3) 0.42828(14) 0.4200(3) 0.0318(5) Uani 1 1 d . . . . .
C00C C 0.4312(3) 0.42258(16) 0.3536(3) 0.0378(6) Uani 1 1 d . . . . .
H00C H 0.366863 0.386793 0.386911 0.045 Uiso 1 1 calc R U . . .
C00D C 0.3629(3) 0.46936(16) 0.2393(3) 0.0404(6) Uani 1 1 d . . . . .
N00E N 0.7335(4) 0.81161(18) 0.3888(3) 0.0551(7) Uani 1 1 d . . . . .
O00F O 0.6437(4) 0.7537(2) 0.3553(4) 0.0944(10) Uani 1 1 d . . . . .
C00G C 0.4558(3) 0.52294(16) 0.1895(3) 0.0402(6) Uani 1 1 d . . . . .
H00G H 0.409018 0.553255 0.110451 0.048 Uiso 1 1 calc R U . . .
C00H C 0.6524(3) 0.37343(16) 0.5363(3) 0.0364(6) Uani 1 1 d . . . . .
H00H H 0.572192 0.345198 0.564566 0.044 Uiso 1 1 calc R U . . .
O00I O 0.6900(6) 0.8673(4) 0.3177(6) 0.0708(14) Uani 0.706(10) 1 d . . P A 1
C00J C 0.8880(4) 0.68576(17) 0.1588(3) 0.0441(6) Uani 1 1 d . . . . .
H00D H 0.862105 0.734668 0.198967 0.053 Uiso 0.800(5) 1 calc R U P B 1
H00E H 0.821554 0.682451 0.062219 0.053 Uiso 0.800(5) 1 calc R U P B 1
H00F H 0.801233 0.724090 0.142084 0.053 Uiso 0.200(5) 1 calc R U P B 2
H00I H 0.896070 0.666058 0.067079 0.053 Uiso 0.200(5) 1 calc R U P B 2
C00K C 0.8215(6) 0.2913(4) 0.7061(6) 0.0456(14) Uani 0.797(16) 1 d . . P C 1
H00J H 0.863242 0.246792 0.664257 0.055 Uiso 0.797(16) 1 calc R U P C 1
H00K H 0.718052 0.276552 0.723548 0.055 Uiso 0.797(16) 1 calc R U P C 1
C00L C 1.0611(4) 0.6873(2) 0.1546(4) 0.0395(8) Uani 0.800(5) 1 d . . P B 1
H00L H 1.073804 0.724556 0.082783 0.047 Uiso 0.800(5) 1 calc R U P B 1
H00M H 1.090171 0.636053 0.125553 0.047 Uiso 0.800(5) 1 calc R U P B 1
O00J O 0.7262(16) 0.8977(8) 0.3755(16) 0.0708(14) Uani 0.294(10) 1 d . . P A 2
C00M C 1.0501(17) 0.7271(8) 0.2322(15) 0.0395(8) Uani 0.200(5) 1 d . . P B 2
H00N H 1.064163 0.771676 0.174432 0.047 Uiso 0.200(5) 1 calc R U P B 2
H00O H 1.040414 0.747219 0.323137 0.047 Uiso 0.200(5) 1 calc R U P B 2
C1 C 0.803(3) 0.3211(16) 0.744(3) 0.0456(14) Uani 0.203(16) 1 d . . P C 2
H1A H 0.811262 0.359697 0.818204 0.055 Uiso 0.203(16) 1 calc R U P C 2
H1B H 0.707722 0.289034 0.738411 0.055 Uiso 0.203(16) 1 calc R U P C 2

loop_
_atom_site_aniso_label
_atom_site_aniso_U_11
_atom_site_aniso_U_22
_atom_site_aniso_U_33
_atom_site_aniso_U_23
_atom_site_aniso_U_13
_atom_site_aniso_U_12
Zn01 0.0305(2) 0.0314(2) 0.0302(2) 0.00635(12) 0.00479(14) -0.00172(12)
Br02 0.0290(2) 0.0642(2) 0.0638(2) 0.00358(15) -0.00624(15) -0.00454(13)
O003 0.0269(9) 0.0313(8) 0.0341(9) 0.0066(7) 0.0018(7) -0.0013(7)
O004 0.0612(13) 0.0444(11) 0.0367(10) -0.0011(8) 0.0082(9) 0.0044(9)
N005 0.0356(12) 0.0367(11) 0.0289(10) 0.0078(9) 0.0075(9) 0.0027(9)
N006 0.0379(13) 0.0483(13) 0.0373(12) 0.0135(10) 0.0045(10) -0.0085(10)
O007 0.0550(14) 0.0551(13) 0.0606(14) -0.0017(11) -0.0057(11) 0.0073(11)
C008 0.0259(12) 0.0301(11) 0.0316(12) -0.0051(10) 0.0056(10) 0.0015(9)
C009 0.0364(14) 0.0387(13) 0.0309(13) 0.0081(10) 0.0037(11) 0.0071(11)
C00A 0.0298(13) 0.0354(12) 0.0322(12) 0.0000(10) 0.0052(10) 0.0033(10)
C00B 0.0301(12) 0.0333(12) 0.0318(12) -0.0031(10) 0.0070(10) -0.0013(10)
C00C 0.0317(14) 0.0391(14) 0.0430(15) -0.0022(11) 0.0100(11) -0.0035(10)
C00D 0.0259(13) 0.0456(15) 0.0458(15) -0.0047(12) 0.0015(11) 0.0002(11)
N00E 0.0501(16) 0.0756(19) 0.0454(14) 0.0092(14) 0.0230(13) 0.0205(14)
O00F 0.0671(18) 0.115(2) 0.095(2) -0.044(2) 0.0094(16) -0.0137(18)
C00G 0.0323(13) 0.0444(14) 0.0397(14) 0.0008(12) 0.0010(11) 0.0034(11)
C00H 0.0348(14) 0.0389(13) 0.0350(13) 0.0008(11) 0.0077(11) -0.0085(11)
O00I 0.061(2) 0.072(3) 0.074(3) 0.029(3) 0.005(2) 0.003(2)
C00J 0.0448(16) 0.0457(15) 0.0402(15) 0.0180(12) 0.0076(12) 0.0009(12)
C00K 0.049(2) 0.040(3) 0.044(3) 0.015(2) 0.0039(17) -0.013(2)
C00L 0.0454(19) 0.0401(18) 0.0358(17) 0.0144(13) 0.0154(15) 0.0030(14)
O00J 0.061(2) 0.072(3) 0.074(3) 0.029(3) 0.005(2) 0.003(2)
C00M 0.0454(19) 0.0401(18) 0.0358(17) 0.0144(13) 0.0154(15) 0.0030(14)
C1 0.049(2) 0.040(3) 0.044(3) 0.015(2) 0.0039(17) -0.013(2)

loop_
_atom_type_symbol
_atom_type_description
_atom_type_scat_dispersion_real
_atom_type_scat_dispersion_imag
_atom_type_scat_source
C C 0.0181 0.0091 'International Tables Vol C Tables 4.2.6.8 and 6.1.1.4'
H H 0.0000 0.0000 'International Tables Vol C Tables 4.2.6.8 and 6.1.1.4'
Br Br -0.6763 1.2805 'International Tables Vol C Tables 4.2.6.8 and 6.1.1.4'
N N 0.0311 0.0180 'International Tables Vol C Tables 4.2.6.8 and 6.1.1.4'
O O 0.0492 0.0322 'International Tables Vol C Tables 4.2.6.8 and 6.1.1.4'
Zn Zn -1.5491 0.6778 'International Tables Vol C Tables 4.2.6.8 and 6.1.1.4'

loop_
_geom_angle_atom_site_label_1
_geom_angle_atom_site_label_2
_geom_angle_atom_site_label_3
_geom_angle
_geom_angle_site_symmetry_1
_geom_angle_site_symmetry_3
_geom_angle_publ_flag
O003 Zn01 O003 76.56(7) 3_766 . ?
O003 Zn01 N006 155.11(9) . 3_766 ?
O003 Zn01 N006 88.77(8) 3_766 3_766 ?
O004 Zn01 O003 100.11(8) . . ?
O004 Zn01 O003 100.79(8) . 3_766 ?
O004 Zn01 N005 102.90(9) . . ?
O004 Zn01 N006 102.35(10) . 3_766 ?
N005 Zn01 O003 89.33(8) . . ?
N005 Zn01 O003 154.21(8) . 3_766 ?
N005 Zn01 N006 95.95(9) . 3_766 ?
Zn01 O003 Zn01 103.44(7) 3_766 . ?
C008 O003 Zn01 128.81(15) . 3_766 ?
C008 O003 Zn01 127.74(15) . . ?
Zn01 O004 H00A 109.4 . . ?
Zn01 O004 H00B 109.4 . . ?
H00A O004 H00B 104.4 . . ?
C009 N005 Zn01 123.95(17) . . ?
C009 N005 C00J 114.9(2) . . ?
C00J N005 Zn01 120.77(17) . . ?
C00H N006 Zn01 124.97(18) . 3_766 ?
C00H N006 C00K 116.4(3) . . ?
C00H N006 C1 111.3(9) . . ?
C00K N006 Zn01 118.3(2) . 3_766 ?
O003 C008 C00A 121.4(2) . . ?
O003 C008 C00B 121.5(2) . . ?
C00A C008 C00B 117.1(2) . . ?
N005 C009 H009 115.8 . . ?
N005 C009 C00A 128.4(2) . . ?
C00A C009 H009 115.8 . . ?
C008 C00A C009 125.1(2) . . ?
C00G C00A C008 120.5(2) . . ?
C00G C00A C009 114.4(2) . . ?
C008 C00B C00H 124.7(2) . . ?
C00C C00B C008 120.7(2) . . ?
C00C C00B C00H 114.6(2) . . ?
C00B C00C H00C 119.7 . . ?
C00D C00C C00B 120.6(2) . . ?
C00D C00C H00C 119.7 . . ?
C00C C00D Br02 119.4(2) . . ?
C00G C00D Br02 120.2(2) . . ?
C00G C00D C00C 120.4(3) . . ?
O007 N00E O00J 98.9(6) . . ?
O00F N00E O007 120.0(3) . . ?
O00F N00E O00J 139.4(6) . . ?
O00I N00E O007 126.0(4) . . ?
O00I N00E O00F 113.8(5) . . ?
C00A C00G H00G 119.7 . . ?
C00D C00G C00A 120.6(3) . . ?
C00D C00G H00G 119.7 . . ?
N006 C00H C00B 128.2(2) . . ?
N006 C00H H00H 115.9 . . ?
C00B C00H H00H 115.9 . . ?
N005 C00J H00D 108.7 . . ?
N005 C00J H00E 108.7 . . ?
N005 C00J H00F 108.8 . . ?
N005 C00J H00I 108.8 . . ?
N005 C00J C00L 114.1(2) . . ?
N005 C00J C00M 113.8(5) . . ?
H00D C00J H00E 107.6 . . ?
H00F C00J H00I 107.7 . . ?
C00L C00J H00D 108.7 . . ?
C00L C00J H00E 108.7 . . ?
C00M C00J H00F 108.8 . . ?
C00M C00J H00I 108.8 . . ?
N006 C00K H00J 109.5 . . ?
N006 C00K H00K 109.5 . . ?
N006 C00K C00L 110.7(4) . 3_766 ?
H00J C00K H00K 108.1 . . ?
C00L C00K H00J 109.5 3_766 . ?
C00L C00K H00K 109.5 3_766 . ?
C00J C00L C00K 114.9(4) . 3_766 ?
C00J C00L H00L 108.5 . . ?
C00J C00L H00M 108.5 . . ?
C00K C00L H00L 108.5 3_766 . ?
C00K C00L H00M 108.5 3_766 . ?
H00L C00L H00M 107.5 . . ?
C00J C00M H00N 108.2 . . ?
C00J C00M H00O 108.2 . . ?
H00N C00M H00O 107.4 . . ?
C1 C00M C00J 116.3(14) 3_766 . ?
C1 C00M H00N 108.2 3_766 . ?
C1 C00M H00O 108.2 3_766 . ?
N006 C1 H1A 111.1 . . ?
N006 C1 H1B 111.1 . . ?
C00M C1 N006 103.1(17) 3_766 . ?
C00M C1 H1A 111.1 3_766 . ?
C00M C1 H1B 111.1 3_766 . ?
H1A C1 H1B 109.1 . . ?

loop_
_geom_bond_atom_site_label_1
_geom_bond_atom_site_label_2
_geom_bond_distance
_geom_bond_site_symmetry_2
_geom_bond_publ_flag
Zn01 O003 2.0606(17) . ?
Zn01 O003 2.0587(17) 3_766 ?
Zn01 O004 2.028(2) . ?
Zn01 N005 2.055(2) . ?
Zn01 N006 2.063(2) 3_766 ?
Br02 C00D 1.897(3) . ?
O003 C008 1.314(3) . ?
O004 H00A 0.8514 . ?
O004 H00B 0.8513 . ?
N005 C009 1.275(4) . ?
N005 C00J 1.479(3) . ?
N006 C00H 1.274(4) . ?
N006 C00K 1.504(5) . ?
N006 C1 1.490(19) . ?
O007 N00E 1.255(4) . ?
C008 C00A 1.419(4) . ?
C008 C00B 1.424(4) . ?
C009 H009 0.9300 . ?
C009 C00A 1.454(4) . ?
C00A C00G 1.405(4) . ?
C00B C00C 1.395(4) . ?
C00B C00H 1.455(4) . ?
C00C H00C 0.9300 . ?
C00C C00D 1.374(4) . ?
C00D C00G 1.373(4) . ?
N00E O00F 1.243(4) . ?
N00E O00I 1.181(5) . ?
N00E O00J 1.476(14) . ?
C00G H00G 0.9300 . ?
C00H H00H 0.9300 . ?
C00J H00D 0.9700 . ?
C00J H00E 0.9700 . ?
C00J H00F 0.9700 . ?
C00J H00I 0.9700 . ?
C00J C00L 1.484(4) . ?
C00J C00M 1.558(15) . ?
C00K H00J 0.9700 . ?
C00K H00K 0.9700 . ?
C00K C00L 1.515(7) 3_766 ?
C00L H00L 0.9700 . ?
C00L H00M 0.9700 . ?
C00M H00N 0.9700 . ?
C00M H00O 0.9700 . ?
C00M C1 1.46(3) 3_766 ?
C1 H1A 0.9700 . ?
C1 H1B 0.9700 . ?

loop_
_geom_torsion_atom_site_label_1
_geom_torsion_atom_site_label_2
_geom_torsion_atom_site_label_3
_geom_torsion_atom_site_label_4
_geom_torsion
_geom_torsion_site_symmetry_1
_geom_torsion_site_symmetry_2
_geom_torsion_site_symmetry_3
_geom_torsion_site_symmetry_4
_geom_torsion_publ_flag
Zn01 O003 C008 C00A -162.07(17) 3_766 . . . ?
Zn01 O003 C008 C00A 18.8(3) . . . . ?
Zn01 O003 C008 C00B 18.3(3) 3_766 . . . ?
Zn01 O003 C008 C00B -160.79(17) . . . . ?
Zn01 N005 C009 C00A -2.9(4) . . . . ?
Zn01 N005 C00J C00L 39.9(3) . . . . ?
Zn01 N005 C00J C00M -3.8(7) . . . . ?
Zn01 N006 C00H C00B 1.5(4) 3_766 . . . ?
Zn01 N006 C00K C00L 50.4(6) 3_766 . . 3_766 ?
Zn01 N006 C1 C00M -49(2) 3_766 . . 3_766 ?
Br02 C00D C00G C00A 177.4(2) . . . . ?
O003 C008 C00A C009 -0.1(4) . . . . ?
O003 C008 C00A C00G 179.4(2) . . . . ?
O003 C008 C00B C00C 178.3(2) . . . . ?
O003 C008 C00B C00H -1.5(4) . . . . ?
N005 C009 C00A C008 -8.5(4) . . . . ?
N005 C009 C00A C00G 172.0(3) . . . . ?
N005 C00J C00L C00K -70.2(4) . . . 3_766 ?
N005 C00J C00M C1 62.7(14) . . . 3_766 ?
C008 C00A C00G C00D 2.6(4) . . . . ?
C008 C00B C00C C00D 2.1(4) . . . . ?
C008 C00B C00H N006 -9.1(4) . . . . ?
C009 N005 C00J C00L -146.5(3) . . . . ?
C009 N005 C00J C00M 169.8(6) . . . . ?
C009 C00A C00G C00D -177.9(2) . . . . ?
C00A C008 C00B C00C -1.3(3) . . . . ?
C00A C008 C00B C00H 178.9(2) . . . . ?
C00B C008 C00A C009 179.6(2) . . . . ?
C00B C008 C00A C00G -1.0(4) . . . . ?
C00B C00C C00D Br02 -179.8(2) . . . . ?
C00B C00C C00D C00G -0.5(4) . . . . ?
C00C C00B C00H N006 171.1(3) . . . . ?
C00C C00D C00G C00A -1.8(4) . . . . ?
C00H N006 C00K C00L -136.0(4) . . . 3_766 ?
C00H N006 C1 C00M 150.3(11) . . . 3_766 ?
C00H C00B C00C C00D -178.1(2) . . . . ?
C00J N005 C009 C00A -176.3(3) . . . . ?
C00K N006 C00H C00B -171.7(4) . . . . ?
C1 N006 C00H C00B 160.7(13) . . . . ?
